data_4087575
loop_
_publ_author_name
'Karthik, Vedhagiri'
'Gupta, Vivek'
'Anantharaman, Ganapathi'

_publ_section_title
;
 Synthesis, Structure, and Coordination Chemistry of
 Phosphine-Functionalized Imidazole/Imidazolium Salts and Cleavage of a
 C--P Bond in an NHC--Phosphenium Salt using a Pd(0) Precursor
;
_journal_issue 15
_journal_name_full Organometallics
_journal_page_first 3713
_journal_paper_doi 10.1021/acs.organomet.5b00336
_journal_volume 34
_journal_year 2015
_chemical_formula_moiety 'C58 H54 B2 Cu F8 N4 P4'
_chemical_formula_sum 'C58 H54 B2 Cu F8 N4 P4'
_chemical_formula_weight 1168.09
_chemical_name_common 'Copper-phosphine complex'
_space_group_IT_number 14
_space_group_name_Hall '-P 2yn'
_space_group_name_H-M_alt 'P 1 21/n 1'
_symmetry_cell_setting monoclinic
_symmetry_space_group_name_Hall '-P 2yn'
_symmetry_space_group_name_H-M 'P 1 21/n 1'
_atom_sites_solution_hydrogens geom
_atom_sites_solution_primary direct
_atom_sites_solution_secondary difmap
_audit_creation_method SHELXL-97
_cell_angle_alpha 90.00
_cell_angle_beta 97.313(6)
_cell_angle_gamma 90.00
_cell_formula_units_Z 4
_cell_length_a 13.283(4)
_cell_length_b 21.765(7)
_cell_length_c 21.769(6)
_cell_measurement_reflns_used 2777
_cell_measurement_temperature 100(2)
_cell_measurement_theta_max 19.46
_cell_measurement_theta_min 2.43
_cell_volume 6242(3)
_computing_cell_refinement 'Bruker SMART'
_computing_data_collection 'Bruker SMART'
_computing_data_reduction 'Bruker SAINT'
_computing_molecular_graphics 'ORTEP 3v2'
_computing_structure_refinement 'SHELXL-97 (Sheldrick, 1997)'
_computing_structure_solution 'SHELXS-97 (Sheldrick, 1990)'
_diffrn_ambient_temperature 100(2)
_diffrn_measured_fraction_theta_full 0.996
_diffrn_measured_fraction_theta_max 0.996
_diffrn_measurement_device_type 'CCD area detector'
_diffrn_measurement_method 'phi and omega scans'
_diffrn_radiation_monochromator graphite
_diffrn_radiation_source 'fine-focus sealed tube'
_diffrn_radiation_type MoK\a
_diffrn_radiation_wavelength 0.71073
_diffrn_reflns_av_R_equivalents 0.0752
_diffrn_reflns_av_sigmaI/netI 0.1030
_diffrn_reflns_limit_h_max 16
_diffrn_reflns_limit_h_min -16
_diffrn_reflns_limit_k_max 26
_diffrn_reflns_limit_k_min -24
_diffrn_reflns_limit_l_max 24
_diffrn_reflns_limit_l_min -26
_diffrn_reflns_number 35012
_diffrn_reflns_theta_full 26.00
_diffrn_reflns_theta_max 26.00
_diffrn_reflns_theta_min 1.71
_exptl_absorpt_coefficient_mu 0.514
_exptl_absorpt_correction_T_max 0.9315
_exptl_absorpt_correction_T_min 0.8865
_exptl_absorpt_correction_type empirical
_exptl_absorpt_process_details sadabs
_exptl_crystal_colour colorless
_exptl_crystal_density_diffrn 1.243
_exptl_crystal_density_method 'not measured'
_exptl_crystal_description block
_exptl_crystal_F_000 2404
_exptl_crystal_size_max 0.24
_exptl_crystal_size_mid 0.18
_exptl_crystal_size_min 0.14
_platon_squeeze_details
;
;
_refine_diff_density_max 1.216
_refine_diff_density_min -0.620
_refine_diff_density_rms 0.091
_refine_ls_extinction_method none
_refine_ls_goodness_of_fit_ref 0.942
_refine_ls_hydrogen_treatment constr
_refine_ls_matrix_type full
_refine_ls_number_parameters 698
_refine_ls_number_reflns 12216
_refine_ls_number_restraints 0
_refine_ls_restrained_S_all 0.942
_refine_ls_R_factor_all 0.1156
_refine_ls_R_factor_gt 0.0720
_refine_ls_shift/su_max 0.002
_refine_ls_shift/su_mean 0.000
_refine_ls_structure_factor_coef Fsqd
_refine_ls_weighting_details 'calc w=1/[\s^2^(Fo^2^)+(0.1056P)^2^+0.0000P] where P=(Fo^2^+2Fc^2^)/3'
_refine_ls_weighting_scheme calc
_refine_ls_wR_factor_gt 0.1766
_refine_ls_wR_factor_ref 0.2049
_reflns_number_gt 6769
_reflns_number_total 12216
_reflns_threshold_expression >2sigma(I)
_cod_data_source_file om5b00336_si_002.cif
_cod_data_source_block 29janam
_cod_depositor_comments
;
The following automatic conversions were performed:

data item '_refine_ls_hydrogen_treatment' value 'Constr' was changed
to 'constr' in accordance with the
/home/saulius/struct/COD-crude-data/automatic-downloads/DataCite-retrospective/ACS/depositions/lib/dictionaries/cif_core.dic
dictionary named 'cif_core.dic' version 2.4.2 last updated on
2011-04-26.

data item '_symmetry_cell_setting' value 'Monoclinic' was changed to
'monoclinic' in accordance with the
/home/saulius/struct/COD-crude-data/automatic-downloads/DataCite-retrospective/ACS/depositions/lib/dictionaries/cif_core.dic
dictionary named 'cif_core.dic' version 2.4.2 last updated on
2011-04-26.

Automatic conversion script
Id: cif_fix_values 6909 2019-04-08 15:41:33Z antanas 
;
_cod_original_sg_symbol_Hall ' -P 2yn'
_cod_original_sg_symbol_H-M 'P2(1)/n  '
_cod_database_code 4087575

loop_
_symmetry_equiv_pos_as_xyz
'x, y, z'
'-x+1/2, y+1/2, -z+1/2'
'-x, -y, -z'
'x-1/2, -y-1/2, z-1/2'

loop_
_atom_site_label
_atom_site_type_symbol
_atom_site_fract_x
_atom_site_fract_y
_atom_site_fract_z
_atom_site_U_iso_or_equiv
_atom_site_adp_type
_atom_site_occupancy
_atom_site_symmetry_multiplicity
_atom_site_calc_flag
_atom_site_refinement_flags
B1 B 0.8794(6) 0.8645(6) 0.5808(3) 0.091(3) Uani 1 1 d .
B2 B 0.8642(6) 0.9610(3) 0.8457(3) 0.0570(18) Uani 1 1 d .
C1 C -0.0861(5) 0.1061(3) 0.9104(3) 0.0572(15) Uani 1 1 d .
H1 H -0.1386 0.0876 0.9281 0.069 Uiso 1 1 calc R
C2 C -0.0004(4) 0.1518(2) 0.8443(2) 0.0373(11) Uani 1 1 d .
C3 C 0.0634(4) 0.1441(2) 0.8978(2) 0.0388(11) Uani 1 1 d .
C4 C 0.0429(5) 0.0903(3) 1.0007(2) 0.077(2) Uani 1 1 d .
H4A H -0.0142 0.0788 1.0212 0.115 Uiso 1 1 calc R
H4B H 0.0811 0.1217 1.0243 0.115 Uiso 1 1 calc R
H4C H 0.0853 0.0551 0.9973 0.115 Uiso 1 1 calc R
C5 C -0.1892(4) 0.1318(3) 0.8117(3) 0.0632(16) Uani 1 1 d .
H5A H -0.2229 0.0928 0.8104 0.095 Uiso 1 1 calc R
H5B H -0.1749 0.1424 0.7708 0.095 Uiso 1 1 calc R
H5C H -0.2321 0.1627 0.8262 0.095 Uiso 1 1 calc R
C6 C -0.0607(3) 0.2474(2) 0.7624(2) 0.0398(11) Uani 1 1 d .
C7 C -0.0782(4) 0.2835(2) 0.8131(3) 0.0556(14) Uani 1 1 d .
H7 H -0.0385 0.2779 0.8510 0.067 Uiso 1 1 calc R
C8 C -0.1536(4) 0.3272(3) 0.8073(3) 0.0675(17) Uani 1 1 d .
H8 H -0.1669 0.3500 0.8415 0.081 Uiso 1 1 calc R
C9 C -0.2092(4) 0.3366(3) 0.7501(3) 0.0675(17) Uani 1 1 d .
H9 H -0.2597 0.3664 0.7456 0.081 Uiso 1 1 calc R
C10 C -0.1909(4) 0.3026(3) 0.7002(3) 0.0564(14) Uani 1 1 d .
H10 H -0.2282 0.3100 0.6618 0.068 Uiso 1 1 calc R
C11 C -0.1174(3) 0.2571(2) 0.7059(2) 0.0455(12) Uani 1 1 d .
H11 H -0.1065 0.2334 0.6718 0.055 Uiso 1 1 calc R
C12 C 0.0177(3) 0.1347(2) 0.71378(19) 0.0350(11) Uani 1 1 d .
C13 C -0.0179(3) 0.0746(2) 0.7204(2) 0.0400(11) Uani 1 1 d .
H13 H -0.0329 0.0610 0.7587 0.048 Uiso 1 1 calc R
C14 C -0.0307(4) 0.0355(2) 0.6695(2) 0.0475(13) Uani 1 1 d .
H14 H -0.0548 -0.0042 0.6740 0.057 Uiso 1 1 calc R
C15 C -0.0083(4) 0.0545(3) 0.6133(2) 0.0538(15) Uani 1 1 d .
H15 H -0.0176 0.0279 0.5797 0.065 Uiso 1 1 calc R
C16 C 0.0285(4) 0.1137(3) 0.6059(2) 0.0488(13) Uani 1 1 d .
H16 H 0.0431 0.1267 0.5673 0.059 Uiso 1 1 calc R
C17 C 0.0431(4) 0.1527(2) 0.6563(2) 0.0430(12) Uani 1 1 d .
H17 H 0.0704 0.1915 0.6518 0.052 Uiso 1 1 calc R
C18 C 0.2635(4) 0.1032(3) 0.9301(2) 0.0523(14) Uani 1 1 d .
C19 C 0.2710(4) 0.0606(2) 0.8838(2) 0.0560(15) Uani 1 1 d .
H19 H 0.2401 0.0688 0.8438 0.067 Uiso 1 1 calc R
C20 C 0.3229(5) 0.0070(3) 0.8955(3) 0.0707(18) Uani 1 1 d .
H20 H 0.3281 -0.0207 0.8635 0.085 Uiso 1 1 calc R
C21 C 0.3667(6) -0.0061(3) 0.9533(3) 0.090(2) Uani 1 1 d .
H21 H 0.4005 -0.0432 0.9614 0.108 Uiso 1 1 calc R
C22 C 0.3612(8) 0.0350(4) 0.9995(3) 0.132(4) Uani 1 1 d .
H22 H 0.3936 0.0264 1.0390 0.158 Uiso 1 1 calc R
C23 C 0.3082(7) 0.0895(3) 0.9888(3) 0.102(3) Uani 1 1 d .
H23 H 0.3030 0.1167 1.0212 0.122 Uiso 1 1 calc R
C24 C 0.1984(4) 0.2218(2) 0.9757(2) 0.0481(13) Uani 1 1 d .
C25 C 0.1133(5) 0.2430(2) 0.9994(2) 0.0528(14) Uani 1 1 d .
H25 H 0.0493 0.2296 0.9824 0.063 Uiso 1 1 calc R
C26 C 0.1228(5) 0.2838(3) 1.0481(2) 0.0609(16) Uani 1 1 d .
H26 H 0.0653 0.2973 1.0645 0.073 Uiso 1 1 calc R
C27 C 0.2167(6) 0.3044(3) 1.0723(3) 0.0731(19) Uani 1 1 d .
H27 H 0.2230 0.3316 1.1055 0.088 Uiso 1 1 calc R
C28 C 0.3013(6) 0.2855(3) 1.0480(2) 0.076(2) Uani 1 1 d .
H28 H 0.3649 0.3002 1.0642 0.091 Uiso 1 1 calc R
C29 C 0.2920(5) 0.2446(3) 0.9996(2) 0.0562(14) Uani 1 1 d .
H29 H 0.3496 0.2322 0.9828 0.067 Uiso 1 1 calc R
C30 C 0.4733(4) 0.3416(3) 0.7203(2) 0.0605(16) Uani 1 1 d .
H30 H 0.5219 0.3642 0.7029 0.073 Uiso 1 1 calc R
C31 C 0.3874(3) 0.2652(2) 0.7534(2) 0.0397(11) Uani 1 1 d .
C32 C 0.3395(4) 0.3177(2) 0.76461(19) 0.0386(11) Uani 1 1 d .
C33 C 0.3665(5) 0.4300(3) 0.7387(3) 0.0720(18) Uani 1 1 d .
H33A H 0.3600 0.4457 0.7792 0.108 Uiso 1 1 calc R
H33B H 0.3032 0.4346 0.7125 0.108 Uiso 1 1 calc R
H33C H 0.4185 0.4524 0.7214 0.108 Uiso 1 1 calc R
C34 C 0.5531(4) 0.2396(3) 0.7089(3) 0.0711(18) Uani 1 1 d .
H34A H 0.5897 0.2590 0.6789 0.107 Uiso 1 1 calc R
H34B H 0.5222 0.2025 0.6916 0.107 Uiso 1 1 calc R
H34C H 0.5992 0.2298 0.7452 0.107 Uiso 1 1 calc R
C35 C 0.3238(3) 0.1489(2) 0.6979(2) 0.0439(12) Uani 1 1 d .
C36 C 0.2974(4) 0.0866(2) 0.6976(2) 0.0456(12) Uani 1 1 d .
H36 H 0.2958 0.0660 0.7349 0.055 Uiso 1 1 calc R
C37 C 0.2742(4) 0.0561(3) 0.6432(2) 0.0501(13) Uani 1 1 d .
H37 H 0.2574 0.0147 0.6436 0.060 Uiso 1 1 calc R
C38 C 0.2752(4) 0.0857(3) 0.5870(2) 0.0566(15) Uani 1 1 d .
H38 H 0.2595 0.0645 0.5500 0.068 Uiso 1 1 calc R
C39 C 0.2997(4) 0.1469(3) 0.5867(2) 0.0575(15) Uani 1 1 d .
H39 H 0.3008 0.1669 0.5491 0.069 Uiso 1 1 calc R
C40 C 0.3230(4) 0.1793(2) 0.6414(2) 0.0466(13) Uani 1 1 d .
H40 H 0.3379 0.2210 0.6405 0.056 Uiso 1 1 calc R
C41 C 0.4468(3) 0.1568(2) 0.8204(2) 0.0426(12) Uani 1 1 d .
C42 C 0.4991(4) 0.1043(3) 0.8070(3) 0.0568(14) Uani 1 1 d .
H42 H 0.4824 0.0843 0.7693 0.068 Uiso 1 1 calc R
C43 C 0.5758(4) 0.0821(3) 0.8495(3) 0.0647(17) Uani 1 1 d .
H43 H 0.6100 0.0467 0.8400 0.078 Uiso 1 1 calc R
C44 C 0.6030(4) 0.1096(4) 0.9044(3) 0.0706(19) Uani 1 1 d .
H44 H 0.6553 0.0935 0.9322 0.085 Uiso 1 1 calc R
C45 C 0.5545(5) 0.1603(4) 0.9185(3) 0.102(3) Uani 1 1 d .
H45 H 0.5724 0.1794 0.9566 0.122 Uiso 1 1 calc R
C46 C 0.4757(5) 0.1852(4) 0.8756(3) 0.086(2) Uani 1 1 d .
H46 H 0.4435 0.2212 0.8853 0.104 Uiso 1 1 calc R
C47 C 0.1355(4) 0.3618(2) 0.7474(2) 0.0396(11) Uani 1 1 d .
C48 C 0.1145(4) 0.3373(2) 0.6877(2) 0.0499(13) Uani 1 1 d .
H48 H 0.1508 0.3036 0.6761 0.060 Uiso 1 1 calc R
C49 C 0.0389(5) 0.3637(3) 0.6457(3) 0.0629(16) Uani 1 1 d .
H49 H 0.0262 0.3485 0.6056 0.076 Uiso 1 1 calc R
C50 C -0.0161(5) 0.4117(3) 0.6633(3) 0.0699(18) Uani 1 1 d .
H50 H -0.0672 0.4287 0.6352 0.084 Uiso 1 1 calc R
C51 C 0.0027(5) 0.4357(3) 0.7225(3) 0.0704(17) Uani 1 1 d .
H51 H -0.0363 0.4680 0.7342 0.084 Uiso 1 1 calc R
C52 C 0.0796(4) 0.4114(3) 0.7641(2) 0.0556(14) Uani 1 1 d .
H52 H 0.0939 0.4285 0.8034 0.067 Uiso 1 1 calc R
C53 C 0.2526(4) 0.3663(2) 0.8709(2) 0.0414(11) Uani 1 1 d .
C54 C 0.1731(4) 0.3785(2) 0.9053(2) 0.0521(14) Uani 1 1 d .
H54 H 0.1086 0.3633 0.8921 0.063 Uiso 1 1 calc R
C55 C 0.1894(5) 0.4131(2) 0.9588(2) 0.0576(15) Uani 1 1 d .
H55 H 0.1358 0.4212 0.9812 0.069 Uiso 1 1 calc R
C56 C 0.2849(5) 0.4357(2) 0.9793(2) 0.0609(16) Uani 1 1 d .
H56 H 0.2953 0.4605 1.0143 0.073 Uiso 1 1 calc R
C57 C 0.3641(5) 0.4210(2) 0.9473(2) 0.0563(15) Uani 1 1 d .
H57 H 0.4292 0.4338 0.9628 0.068 Uiso 1 1 calc R
C58 C 0.3499(4) 0.3878(2) 0.8925(2) 0.0510(13) Uani 1 1 d .
H58 H 0.4042 0.3800 0.8705 0.061 Uiso 1 1 calc R
Cu1 Cu 0.19991(4) 0.21686(3) 0.81428(2) 0.03249(17) Uani 1 1 d .
F1 F 0.9159(3) 0.8606(3) 0.64481(18) 0.1271(18) Uani 1 1 d .
F2 F 0.9376(3) 0.8232(2) 0.54765(17) 0.0979(13) Uani 1 1 d .
F3 F 0.8711(4) 0.92263(17) 0.55820(17) 0.1100(16) Uani 1 1 d .
F4 F 0.7799(3) 0.8439(2) 0.57103(17) 0.1095(15) Uani 1 1 d .
F5 F 0.8634(2) 0.89924(14) 0.85991(14) 0.0639(8) Uani 1 1 d .
F6 F 0.9548(3) 0.98774(18) 0.8692(2) 0.1131(15) Uani 1 1 d .
F7 F 0.8545(6) 0.9681(2) 0.7867(2) 0.173(3) Uani 1 1 d .
F8 F 0.7905(3) 0.98846(18) 0.8736(2) 0.1126(15) Uani 1 1 d .
N1 N 0.0065(4) 0.11392(19) 0.93807(18) 0.0533(12) Uani 1 1 d .
N2 N -0.0938(3) 0.12828(19) 0.85370(19) 0.0484(11) Uani 1 1 d .
N3 N 0.3937(3) 0.3655(2) 0.74320(19) 0.0503(11) Uani 1 1 d .
N4 N 0.4735(3) 0.2817(2) 0.72570(18) 0.0488(11) Uani 1 1 d .
P1 P 0.03872(9) 0.18909(6) 0.77675(5) 0.0329(3) Uani 1 1 d .
P2 P 0.19126(10) 0.17243(6) 0.90817(5) 0.0387(3) Uani 1 1 d .
P3 P 0.34056(9) 0.19027(6) 0.77097(5) 0.0377(3) Uani 1 1 d .
P4 P 0.22536(9) 0.31900(6) 0.80220(5) 0.0374(3) Uani 1 1 d .

loop_
_atom_site_aniso_label
_atom_site_aniso_U_11
_atom_site_aniso_U_22
_atom_site_aniso_U_33
_atom_site_aniso_U_23
_atom_site_aniso_U_13
_atom_site_aniso_U_12
B1 0.050(5) 0.176(11) 0.046(4) -0.024(5) -0.003(3) 0.010(6)
B2 0.090(5) 0.032(3) 0.041(3) -0.004(3) -0.023(3) 0.005(3)
C1 0.065(4) 0.051(3) 0.063(4) -0.011(3) 0.033(3) -0.016(3)
C2 0.041(3) 0.031(3) 0.042(3) -0.005(2) 0.013(2) -0.002(2)
C3 0.055(3) 0.033(3) 0.030(2) 0.000(2) 0.009(2) -0.002(2)
C4 0.142(6) 0.056(4) 0.037(3) 0.007(3) 0.023(3) -0.018(4)
C5 0.039(3) 0.067(4) 0.084(4) -0.007(3) 0.010(3) -0.014(3)
C6 0.030(3) 0.042(3) 0.047(3) 0.002(2) 0.004(2) -0.004(2)
C7 0.048(3) 0.052(3) 0.063(4) -0.012(3) -0.007(3) 0.006(3)
C8 0.061(4) 0.051(4) 0.086(4) -0.028(3) -0.010(3) 0.017(3)
C9 0.051(4) 0.040(3) 0.110(5) -0.007(3) 0.003(4) 0.005(3)
C10 0.035(3) 0.061(4) 0.071(4) 0.003(3) -0.004(3) 0.001(3)
C11 0.030(3) 0.052(3) 0.052(3) 0.004(2) -0.003(2) 0.003(2)
C12 0.023(2) 0.052(3) 0.028(2) 0.001(2) -0.0038(18) 0.007(2)
C13 0.034(3) 0.043(3) 0.040(3) -0.002(2) -0.007(2) -0.001(2)
C14 0.046(3) 0.042(3) 0.049(3) -0.013(2) -0.012(2) 0.011(2)
C15 0.043(3) 0.070(4) 0.043(3) -0.021(3) -0.015(2) 0.019(3)
C16 0.049(3) 0.063(4) 0.032(3) -0.007(2) -0.006(2) 0.017(3)
C17 0.041(3) 0.048(3) 0.038(3) -0.004(2) -0.003(2) 0.006(2)
C18 0.066(4) 0.057(3) 0.029(3) 0.001(2) -0.009(2) 0.005(3)
C19 0.078(4) 0.048(3) 0.039(3) 0.010(2) -0.008(3) 0.012(3)
C20 0.106(5) 0.057(4) 0.046(3) 0.003(3) -0.006(3) 0.009(4)
C21 0.140(7) 0.072(5) 0.054(4) -0.007(3) 0.000(4) 0.052(4)
C22 0.230(11) 0.096(6) 0.053(4) -0.006(4) -0.047(5) 0.080(7)
C23 0.188(8) 0.071(5) 0.037(3) -0.001(3) -0.021(4) 0.057(5)
C24 0.069(4) 0.047(3) 0.026(2) 0.007(2) -0.006(2) -0.012(3)
C25 0.074(4) 0.053(3) 0.031(3) -0.003(2) 0.006(3) -0.006(3)
C26 0.088(5) 0.057(4) 0.037(3) -0.009(3) 0.006(3) 0.000(3)
C27 0.125(6) 0.059(4) 0.034(3) -0.006(3) 0.002(4) -0.007(4)
C28 0.102(6) 0.089(5) 0.029(3) 0.002(3) -0.017(3) -0.035(4)
C29 0.069(4) 0.066(4) 0.032(3) 0.005(3) 0.003(3) -0.006(3)
C30 0.048(4) 0.080(5) 0.052(3) 0.015(3) 0.004(3) -0.023(3)
C31 0.034(3) 0.052(3) 0.032(2) 0.001(2) 0.000(2) -0.009(2)
C32 0.040(3) 0.043(3) 0.031(2) 0.008(2) -0.003(2) -0.017(2)
C33 0.066(4) 0.064(4) 0.083(4) 0.020(3) -0.002(3) -0.023(3)
C34 0.048(4) 0.103(5) 0.067(4) -0.002(4) 0.023(3) -0.008(3)
C35 0.031(3) 0.055(3) 0.047(3) 0.000(2) 0.007(2) 0.003(2)
C36 0.041(3) 0.052(3) 0.043(3) -0.003(2) 0.002(2) 0.002(2)
C37 0.044(3) 0.050(3) 0.054(3) -0.012(3) -0.001(2) -0.005(2)
C38 0.063(4) 0.066(4) 0.043(3) -0.016(3) 0.012(3) -0.002(3)
C39 0.066(4) 0.069(4) 0.037(3) 0.003(3) 0.006(3) 0.001(3)
C40 0.054(3) 0.053(3) 0.034(3) 0.000(2) 0.010(2) -0.003(3)
C41 0.029(3) 0.066(4) 0.032(3) -0.002(2) -0.001(2) 0.001(2)
C42 0.045(3) 0.054(4) 0.068(4) -0.003(3) -0.005(3) -0.010(3)
C43 0.030(3) 0.065(4) 0.095(5) 0.028(4) -0.008(3) 0.000(3)
C44 0.033(3) 0.127(6) 0.051(4) 0.027(4) 0.001(3) 0.017(4)
C45 0.057(4) 0.194(9) 0.050(4) -0.016(5) -0.014(3) 0.043(5)
C46 0.064(4) 0.139(7) 0.052(4) -0.025(4) -0.007(3) 0.060(4)
C47 0.044(3) 0.036(3) 0.036(3) 0.007(2) -0.006(2) -0.012(2)
C48 0.064(4) 0.031(3) 0.050(3) 0.006(2) -0.008(3) -0.005(2)
C49 0.084(5) 0.049(4) 0.050(3) 0.005(3) -0.012(3) -0.021(3)
C50 0.076(4) 0.061(4) 0.067(4) 0.021(3) -0.011(3) -0.008(3)
C51 0.084(5) 0.069(4) 0.056(4) 0.009(3) 0.006(3) 0.021(4)
C52 0.071(4) 0.058(4) 0.035(3) 0.009(2) -0.005(3) 0.014(3)
C53 0.051(3) 0.038(3) 0.034(2) 0.000(2) 0.000(2) -0.002(2)
C54 0.070(4) 0.050(3) 0.034(3) 0.007(2) -0.004(3) 0.003(3)
C55 0.088(5) 0.048(3) 0.034(3) -0.003(2) -0.002(3) 0.003(3)
C56 0.100(5) 0.041(3) 0.040(3) -0.006(3) 0.002(3) -0.001(3)
C57 0.086(4) 0.040(3) 0.035(3) 0.003(2) -0.021(3) -0.009(3)
C58 0.065(4) 0.047(3) 0.037(3) 0.001(2) -0.007(2) -0.011(3)
Cu1 0.0328(3) 0.0375(3) 0.0265(3) 0.0020(2) 0.0009(2) -0.0031(2)
F1 0.095(3) 0.205(5) 0.079(3) 0.010(3) -0.001(2) -0.026(3)
F2 0.088(3) 0.131(4) 0.077(3) -0.004(2) 0.017(2) 0.005(3)
F3 0.217(5) 0.044(2) 0.070(2) 0.0073(19) 0.018(3) 0.008(3)
F4 0.085(3) 0.162(4) 0.080(3) 0.002(3) 0.004(2) -0.025(3)
F5 0.068(2) 0.056(2) 0.068(2) 0.0021(16) 0.0084(16) 0.0014(16)
F6 0.076(3) 0.065(3) 0.193(5) -0.003(3) -0.004(3) 0.000(2)
F7 0.361(9) 0.087(3) 0.070(3) 0.006(2) 0.019(4) -0.091(4)
F8 0.084(3) 0.062(2) 0.203(5) -0.002(3) 0.063(3) 0.014(2)
N1 0.084(4) 0.044(3) 0.036(2) 0.0014(19) 0.025(2) -0.015(2)
N2 0.048(3) 0.051(3) 0.051(3) -0.005(2) 0.023(2) -0.012(2)
N3 0.048(3) 0.051(3) 0.050(3) 0.004(2) -0.001(2) -0.015(2)
N4 0.036(2) 0.066(3) 0.045(2) 0.004(2) 0.0080(19) -0.011(2)
P1 0.0317(6) 0.0361(7) 0.0305(6) 0.0016(5) 0.0020(5) 0.0001(5)
P2 0.0488(8) 0.0415(7) 0.0247(6) 0.0032(5) 0.0005(5) -0.0010(6)
P3 0.0321(7) 0.0474(8) 0.0333(6) 0.0001(6) 0.0030(5) -0.0024(6)
P4 0.0410(7) 0.0383(7) 0.0315(6) 0.0003(5) -0.0013(5) -0.0090(6)

loop_
_atom_type_symbol
_atom_type_description
_atom_type_scat_dispersion_real
_atom_type_scat_dispersion_imag
_atom_type_scat_source
C C 0.0033 0.0016 'International Tables Vol C Tables 4.2.6.8 and 6.1.1.4'
H H 0.0000 0.0000 'International Tables Vol C Tables 4.2.6.8 and 6.1.1.4'
B B 0.0013 0.0007 'International Tables Vol C Tables 4.2.6.8 and 6.1.1.4'
N N 0.0061 0.0033 'International Tables Vol C Tables 4.2.6.8 and 6.1.1.4'
F F 0.0171 0.0103 'International Tables Vol C Tables 4.2.6.8 and 6.1.1.4'
P P 0.1023 0.0942 'International Tables Vol C Tables 4.2.6.8 and 6.1.1.4'
Cu Cu 0.3201 1.2651 'International Tables Vol C Tables 4.2.6.8 and 6.1.1.4'

loop_
_geom_angle_atom_site_label_1
_geom_angle_atom_site_label_2
_geom_angle_atom_site_label_3
_geom_angle
F3 B1 F4 102.4(7)
F3 B1 F1 114.5(8)
F4 B1 F1 109.4(6)
F3 B1 F2 115.1(7)
F4 B1 F2 106.5(7)
F1 B1 F2 108.5(7)
F7 B2 F8 114.1(6)
F7 B2 F6 107.0(7)
F8 B2 F6 107.1(5)
F7 B2 F5 109.9(5)
F8 B2 F5 107.6(6)
F6 B2 F5 111.2(5)
N1 C1 N2 109.8(5)
N1 C1 H1 125.1
N2 C1 H1 125.1
C3 C2 N2 107.4(4)
C3 C2 P1 122.6(4)
N2 C2 P1 130.0(4)
C2 C3 N1 105.6(4)
C2 C3 P2 122.8(3)
N1 C3 P2 131.5(4)
N1 C4 H4A 109.5
N1 C4 H4B 109.5
H4A C4 H4B 109.5
N1 C4 H4C 109.5
H4A C4 H4C 109.5
H4B C4 H4C 109.5
N2 C5 H5A 109.5
N2 C5 H5B 109.5
H5A C5 H5B 109.5
N2 C5 H5C 109.5
H5A C5 H5C 109.5
H5B C5 H5C 109.5
C11 C6 C7 119.5(5)
C11 C6 P1 124.1(4)
C7 C6 P1 116.4(4)
C8 C7 C6 120.6(5)
C8 C7 H7 119.7
C6 C7 H7 119.7
C7 C8 C9 119.0(5)
C7 C8 H8 120.5
C9 C8 H8 120.5
C10 C9 C8 120.6(5)
C10 C9 H9 119.7
C8 C9 H9 119.7
C9 C10 C11 120.8(5)
C9 C10 H10 119.6
C11 C10 H10 119.6
C6 C11 C10 119.3(5)
C6 C11 H11 120.3
C10 C11 H11 120.3
C17 C12 C13 118.5(4)
C17 C12 P1 117.8(4)
C13 C12 P1 123.6(3)
C14 C13 C12 119.8(4)
C14 C13 H13 120.1
C12 C13 H13 120.1
C15 C14 C13 120.8(5)
C15 C14 H14 119.6
C13 C14 H14 119.6
C14 C15 C16 120.4(5)
C14 C15 H15 119.8
C16 C15 H15 119.8
C17 C16 C15 119.4(5)
C17 C16 H16 120.3
C15 C16 H16 120.3
C16 C17 C12 121.1(5)
C16 C17 H17 119.5
C12 C17 H17 119.5
C23 C18 C19 118.2(5)
C23 C18 P2 125.1(4)
C19 C18 P2 116.7(4)
C20 C19 C18 121.3(5)
C20 C19 H19 119.3
C18 C19 H19 119.3
C21 C20 C19 120.2(6)
C21 C20 H20 119.9
C19 C20 H20 119.9
C20 C21 C22 119.7(6)
C20 C21 H21 120.1
C22 C21 H21 120.1
C21 C22 C23 121.0(6)
C21 C22 H22 119.5
C23 C22 H22 119.5
C18 C23 C22 119.5(6)
C18 C23 H23 120.3
C22 C23 H23 120.3
C29 C24 C25 118.7(5)
C29 C24 P2 118.2(4)
C25 C24 P2 122.7(4)
C26 C25 C24 120.3(6)
C26 C25 H25 119.8
C24 C25 H25 119.8
C27 C26 C25 119.9(6)
C27 C26 H26 120.1
C25 C26 H26 120.1
C28 C27 C26 120.5(6)
C28 C27 H27 119.7
C26 C27 H27 119.7
C27 C28 C29 119.7(6)
C27 C28 H28 120.2
C29 C28 H28 120.2
C28 C29 C24 120.9(6)
C28 C29 H29 119.6
C24 C29 H29 119.6
N4 C30 N3 110.4(5)
N4 C30 H30 124.8
N3 C30 H30 124.8
C32 C31 N4 106.9(4)
C32 C31 P3 123.1(4)
N4 C31 P3 130.0(4)
C31 C32 N3 107.5(4)
C31 C32 P4 122.5(3)
N3 C32 P4 130.0(4)
N3 C33 H33A 109.5
N3 C33 H33B 109.5
H33A C33 H33B 109.5
N3 C33 H33C 109.5
H33A C33 H33C 109.5
H33B C33 H33C 109.5
N4 C34 H34A 109.5
N4 C34 H34B 109.5
H34A C34 H34B 109.5
N4 C34 H34C 109.5
H34A C34 H34C 109.5
H34B C34 H34C 109.5
C40 C35 C36 118.9(5)
C40 C35 P3 121.5(4)
C36 C35 P3 119.1(4)
C37 C36 C35 120.3(5)
C37 C36 H36 119.8
C35 C36 H36 119.8
C36 C37 C38 121.1(5)
C36 C37 H37 119.4
C38 C37 H37 119.4
C39 C38 C37 119.1(5)
C39 C38 H38 120.5
C37 C38 H38 120.5
C38 C39 C40 121.2(5)
C38 C39 H39 119.4
C40 C39 H39 119.4
C39 C40 C35 119.4(5)
C39 C40 H40 120.3
C35 C40 H40 120.3
C46 C41 C42 117.8(5)
C46 C41 P3 116.8(4)
C42 C41 P3 125.4(4)
C43 C42 C41 119.8(5)
C43 C42 H42 120.1
C41 C42 H42 120.1
C44 C43 C42 122.2(6)
C44 C43 H43 118.9
C42 C43 H43 118.9
C45 C44 C43 119.4(6)
C45 C44 H44 120.3
C43 C44 H44 120.3
C44 C45 C46 120.1(6)
C44 C45 H45 120.0
C46 C45 H45 120.0
C41 C46 C45 120.7(6)
C41 C46 H46 119.7
C45 C46 H46 119.7
C52 C47 C48 119.3(4)
C52 C47 P4 123.6(4)
C48 C47 P4 116.6(4)
C49 C48 C47 119.6(5)
C49 C48 H48 120.2
C47 C48 H48 120.2
C50 C49 C48 120.1(5)
C50 C49 H49 119.9
C48 C49 H49 119.9
C49 C50 C51 120.8(6)
C49 C50 H50 119.6
C51 C50 H50 119.6
C52 C51 C50 119.9(6)
C52 C51 H51 120.1
C50 C51 H51 120.1
C51 C52 C47 120.2(5)
C51 C52 H52 119.9
C47 C52 H52 119.9
C54 C53 C58 119.1(5)
C54 C53 P4 117.8(4)
C58 C53 P4 123.1(4)
C55 C54 C53 120.6(5)
C55 C54 H54 119.7
C53 C54 H54 119.7
C56 C55 C54 120.4(6)
C56 C55 H55 119.8
C54 C55 H55 119.8
C57 C56 C55 119.1(5)
C57 C56 H56 120.5
C55 C56 H56 120.5
C56 C57 C58 122.0(5)
C56 C57 H57 119.0
C58 C57 H57 119.0
C57 C58 C53 118.8(5)
C57 C58 H58 120.6
C53 C58 H58 120.6
P4 Cu1 P3 93.38(5)
P4 Cu1 P1 111.48(5)
P3 Cu1 P1 124.72(5)
P4 Cu1 P2 123.05(5)
P3 Cu1 P2 113.72(5)
P1 Cu1 P2 93.26(5)
C1 N1 C3 108.9(4)
C1 N1 C4 123.8(5)
C3 N1 C4 127.2(5)
C1 N2 C2 108.2(4)
C1 N2 C5 124.1(4)
C2 N2 C5 127.4(4)
C30 N3 C32 107.7(5)
C30 N3 C33 123.8(5)
C32 N3 C33 128.1(5)
C30 N4 C31 107.5(5)
C30 N4 C34 126.0(5)
C31 N4 C34 126.5(5)
C12 P1 C2 106.9(2)
C12 P1 C6 106.6(2)
C2 P1 C6 100.0(2)
C12 P1 Cu1 119.64(14)
C2 P1 Cu1 100.46(16)
C6 P1 Cu1 120.20(16)
C3 P2 C24 104.9(2)
C3 P2 C18 102.0(2)
C24 P2 C18 107.9(2)
C3 P2 Cu1 100.82(15)
C24 P2 Cu1 118.19(16)
C18 P2 Cu1 120.15(17)
C31 P3 C41 103.1(2)
C31 P3 C35 105.6(2)
C41 P3 C35 108.6(2)
C31 P3 Cu1 100.46(17)
C41 P3 Cu1 118.34(15)
C35 P3 Cu1 118.27(15)
C32 P4 C53 106.9(2)
C32 P4 C47 103.2(2)
C53 P4 C47 107.1(2)
C32 P4 Cu1 100.50(16)
C53 P4 Cu1 118.51(16)
C47 P4 Cu1 118.65(15)

loop_
_geom_bond_atom_site_label_1
_geom_bond_atom_site_label_2
_geom_bond_distance
B1 F3 1.357(12)
B1 F4 1.385(9)
B1 F1 1.418(8)
B1 F2 1.438(9)
B2 F7 1.285(7)
B2 F8 1.355(8)
B2 F6 1.375(8)
B2 F5 1.379(7)
C1 N1 1.311(7)
C1 N2 1.316(6)
C1 H1 0.9300
C2 C3 1.360(6)
C2 N2 1.381(6)
C2 P1 1.812(4)
C3 N1 1.393(6)
C3 P2 1.794(5)
C4 N1 1.480(6)
C4 H4A 0.9600
C4 H4B 0.9600
C4 H4C 0.9600
C5 N2 1.468(7)
C5 H5A 0.9600
C5 H5B 0.9600
C5 H5C 0.9600
C6 C11 1.375(6)
C6 C7 1.397(7)
C6 P1 1.829(5)
C7 C8 1.375(7)
C7 H7 0.9300
C8 C9 1.380(8)
C8 H8 0.9300
C9 C10 1.362(8)
C9 H9 0.9300
C10 C11 1.384(7)
C10 H10 0.9300
C11 H11 0.9300
C12 C17 1.392(6)
C12 C13 1.406(6)
C12 P1 1.805(5)
C13 C14 1.390(6)
C13 H13 0.9300
C14 C15 1.360(7)
C14 H14 0.9300
C15 C16 1.394(8)
C15 H15 0.9300
C16 C17 1.383(6)
C16 H16 0.9300
C17 H17 0.9300
C18 C23 1.373(7)
C18 C19 1.382(7)
C18 P2 1.817(5)
C19 C20 1.364(7)
C19 H19 0.9300
C20 C21 1.348(8)
C20 H20 0.9300
C21 C22 1.355(9)
C21 H21 0.9300
C22 C23 1.385(9)
C22 H22 0.9300
C23 H23 0.9300
C24 C29 1.378(7)
C24 C25 1.381(7)
C24 P2 1.813(5)
C25 C26 1.376(7)
C25 H25 0.9300
C26 C27 1.367(9)
C26 H26 0.9300
C27 C28 1.365(9)
C27 H27 0.9300
C28 C29 1.372(8)
C28 H28 0.9300
C29 H29 0.9300
C30 N4 1.309(7)
C30 N3 1.331(7)
C30 H30 0.9300
C31 C32 1.344(7)
C31 N4 1.406(6)
C31 P3 1.804(5)
C32 N3 1.381(6)
C32 P4 1.813(5)
C33 N3 1.450(7)
C33 H33A 0.9600
C33 H33B 0.9600
C33 H33C 0.9600
C34 N4 1.481(7)
C34 H34A 0.9600
C34 H34B 0.9600
C34 H34C 0.9600
C35 C40 1.396(6)
C35 C36 1.399(7)
C35 P3 1.817(5)
C36 C37 1.359(6)
C36 H36 0.9300
C37 C38 1.383(7)
C37 H37 0.9300
C38 C39 1.370(8)
C38 H38 0.9300
C39 C40 1.385(7)
C39 H39 0.9300
C40 H40 0.9300
C41 C46 1.363(7)
C41 C42 1.387(7)
C41 P3 1.814(5)
C42 C43 1.375(7)
C42 H42 0.9300
C43 C44 1.344(8)
C43 H43 0.9300
C44 C45 1.334(9)
C44 H44 0.9300
C45 C46 1.418(8)
C45 H45 0.9300
C46 H46 0.9300
C47 C52 1.385(7)
C47 C48 1.400(6)
C47 P4 1.831(5)
C48 C49 1.392(7)
C48 H48 0.9300
C49 C50 1.358(8)
C49 H49 0.9300
C50 C51 1.382(8)
C50 H50 0.9300
C51 C52 1.379(7)
C51 H51 0.9300
C52 H52 0.9300
C53 C54 1.396(7)
C53 C58 1.399(7)
C53 P4 1.814(5)
C54 C55 1.380(7)
C54 H54 0.9300
C55 C56 1.379(8)
C55 H55 0.9300
C56 C57 1.371(8)
C56 H56 0.9300
C57 C58 1.388(7)
C57 H57 0.9300
C58 H58 0.9300
Cu1 P4 2.2690(15)
Cu1 P3 2.2721(14)
Cu1 P1 2.2740(14)
Cu1 P2 2.2773(13)

loop_
_geom_torsion_atom_site_label_1
_geom_torsion_atom_site_label_2
_geom_torsion_atom_site_label_3
_geom_torsion_atom_site_label_4
_geom_torsion
N2 C2 C3 N1 1.8(5)
P1 C2 C3 N1 -179.8(3)
N2 C2 C3 P2 -176.0(3)
P1 C2 C3 P2 2.4(6)
C11 C6 C7 C8 2.0(8)
P1 C6 C7 C8 -177.9(5)
C6 C7 C8 C9 -2.5(9)
C7 C8 C9 C10 0.9(9)
C8 C9 C10 C11 1.2(9)
C7 C6 C11 C10 0.0(7)
P1 C6 C11 C10 180.0(4)
C9 C10 C11 C6 -1.6(8)
C17 C12 C13 C14 -2.5(6)
P1 C12 C13 C14 -179.1(3)
C12 C13 C14 C15 0.6(7)
C13 C14 C15 C16 0.4(7)
C14 C15 C16 C17 0.7(7)
C15 C16 C17 C12 -2.7(7)
C13 C12 C17 C16 3.6(7)
P1 C12 C17 C16 -179.6(4)
C23 C18 C19 C20 -1.2(9)
P2 C18 C19 C20 -179.5(5)
C18 C19 C20 C21 1.2(10)
C19 C20 C21 C22 -1.7(12)
C20 C21 C22 C23 2.3(15)
C19 C18 C23 C22 1.7(12)
P2 C18 C23 C22 179.9(7)
C21 C22 C23 C18 -2.3(15)
C29 C24 C25 C26 -3.1(7)
P2 C24 C25 C26 -175.4(4)
C24 C25 C26 C27 1.3(8)
C25 C26 C27 C28 0.9(9)
C26 C27 C28 C29 -1.1(9)
C27 C28 C29 C24 -0.8(9)
C25 C24 C29 C28 2.9(8)
P2 C24 C29 C28 175.5(4)
N4 C31 C32 N3 1.2(5)
P3 C31 C32 N3 -177.5(3)
N4 C31 C32 P4 -178.3(3)
P3 C31 C32 P4 3.0(6)
C40 C35 C36 C37 1.8(7)
P3 C35 C36 C37 173.2(4)
C35 C36 C37 C38 -0.5(8)
C36 C37 C38 C39 -0.2(8)
C37 C38 C39 C40 -0.3(8)
C38 C39 C40 C35 1.5(8)
C36 C35 C40 C39 -2.3(7)
P3 C35 C40 C39 -173.5(4)
C46 C41 C42 C43 1.4(8)
P3 C41 C42 C43 -177.3(4)
C41 C42 C43 C44 -0.3(8)
C42 C43 C44 C45 0.0(10)
C43 C44 C45 C46 -0.7(11)
C42 C41 C46 C45 -2.1(10)
P3 C41 C46 C45 176.7(6)
C44 C45 C46 C41 1.8(12)
C52 C47 C48 C49 0.9(7)
P4 C47 C48 C49 173.1(4)
C47 C48 C49 C50 -2.0(8)
C48 C49 C50 C51 1.0(9)
C49 C50 C51 C52 1.2(9)
C50 C51 C52 C47 -2.3(9)
C48 C47 C52 C51 1.3(8)
P4 C47 C52 C51 -170.4(4)
C58 C53 C54 C55 2.1(7)
P4 C53 C54 C55 178.6(4)
C53 C54 C55 C56 -0.5(8)
C54 C55 C56 C57 -2.9(8)
C55 C56 C57 C58 4.7(8)
C56 C57 C58 C53 -3.0(7)
C54 C53 C58 C57 -0.4(7)
P4 C53 C58 C57 -176.7(4)
N2 C1 N1 C3 1.1(6)
N2 C1 N1 C4 -175.5(4)
C2 C3 N1 C1 -1.8(5)
P2 C3 N1 C1 175.8(4)
C2 C3 N1 C4 174.7(5)
P2 C3 N1 C4 -7.8(8)
N1 C1 N2 C2 0.0(6)
N1 C1 N2 C5 -174.6(5)
C3 C2 N2 C1 -1.2(5)
P1 C2 N2 C1 -179.4(4)
C3 C2 N2 C5 173.2(5)
P1 C2 N2 C5 -5.1(7)
N4 C30 N3 C32 0.0(6)
N4 C30 N3 C33 -173.8(5)
C31 C32 N3 C30 -0.8(5)
P4 C32 N3 C30 178.7(4)
C31 C32 N3 C33 172.6(5)
P4 C32 N3 C33 -7.9(7)
N3 C30 N4 C31 0.8(6)
N3 C30 N4 C34 -176.1(5)
C32 C31 N4 C30 -1.2(5)
P3 C31 N4 C30 177.4(4)
C32 C31 N4 C34 175.7(5)
P3 C31 N4 C34 -5.7(7)
C17 C12 P1 C2 -179.4(3)
C13 C12 P1 C2 -2.8(4)
C17 C12 P1 C6 74.3(4)
C13 C12 P1 C6 -109.0(4)
C17 C12 P1 Cu1 -66.4(4)
C13 C12 P1 Cu1 110.2(4)
C3 C2 P1 C12 122.4(4)
N2 C2 P1 C12 -59.6(5)
C3 C2 P1 C6 -126.7(4)
N2 C2 P1 C6 51.4(5)
C3 C2 P1 Cu1 -3.1(4)
N2 C2 P1 Cu1 174.9(4)
C11 C6 P1 C12 -18.2(5)
C7 C6 P1 C12 161.7(4)
C11 C6 P1 C2 -129.3(4)
C7 C6 P1 C2 50.6(4)
C11 C6 P1 Cu1 122.3(4)
C7 C6 P1 Cu1 -57.8(4)
P4 Cu1 P1 C12 118.33(18)
P3 Cu1 P1 C12 7.87(19)
P2 Cu1 P1 C12 -114.12(18)
P4 Cu1 P1 C2 -125.28(15)
P3 Cu1 P1 C2 124.26(15)
P2 Cu1 P1 C2 2.27(15)
P4 Cu1 P1 C6 -17.12(19)
P3 Cu1 P1 C6 -127.58(18)
P2 Cu1 P1 C6 110.43(18)
C2 C3 P2 C24 123.1(4)
N1 C3 P2 C24 -54.1(5)
C2 C3 P2 C18 -124.4(4)
N1 C3 P2 C18 58.4(5)
C2 C3 P2 Cu1 -0.1(4)
N1 C3 P2 Cu1 -177.3(4)
C29 C24 P2 C3 172.3(4)
C25 C24 P2 C3 -15.4(5)
C29 C24 P2 C18 64.1(5)
C25 C24 P2 C18 -123.5(4)
C29 C24 P2 Cu1 -76.4(4)
C25 C24 P2 Cu1 95.9(4)
C23 C18 P2 C3 -105.5(6)
C19 C18 P2 C3 72.6(5)
C23 C18 P2 C24 4.6(7)
C19 C18 P2 C24 -177.2(4)
C23 C18 P2 Cu1 144.3(6)
C19 C18 P2 Cu1 -37.6(5)
P4 Cu1 P2 C3 116.89(16)
P3 Cu1 P2 C3 -131.85(16)
P1 Cu1 P2 C3 -1.44(16)
P4 Cu1 P2 C24 3.3(2)
P3 Cu1 P2 C24 114.6(2)
P1 Cu1 P2 C24 -115.0(2)
P4 Cu1 P2 C18 -132.3(2)
P3 Cu1 P2 C18 -21.0(2)
P1 Cu1 P2 C18 109.4(2)
C32 C31 P3 C41 -124.3(4)
N4 C31 P3 C41 57.3(5)
C32 C31 P3 C35 121.8(4)
N4 C31 P3 C35 -56.6(5)
C32 C31 P3 Cu1 -1.7(4)
N4 C31 P3 Cu1 179.9(4)
C46 C41 P3 C31 63.3(5)
C42 C41 P3 C31 -118.0(5)
C46 C41 P3 C35 175.0(5)
C42 C41 P3 C35 -6.3(5)
C46 C41 P3 Cu1 -46.4(5)
C42 C41 P3 Cu1 132.3(4)
C40 C35 P3 C31 -15.1(4)
C36 C35 P3 C31 173.7(4)
C40 C35 P3 C41 -125.1(4)
C36 C35 P3 C41 63.7(4)
C40 C35 P3 Cu1 96.3(4)
C36 C35 P3 Cu1 -74.9(4)
P4 Cu1 P3 C31 0.07(15)
P1 Cu1 P3 C31 119.22(15)
P2 Cu1 P3 C31 -128.44(15)
P4 Cu1 P3 C41 111.2(2)
P1 Cu1 P3 C41 -129.6(2)
P2 Cu1 P3 C41 -17.3(2)
P4 Cu1 P3 C35 -114.2(2)
P1 Cu1 P3 C35 5.0(2)
P2 Cu1 P3 C35 117.3(2)
C31 C32 P4 C53 121.9(4)
N3 C32 P4 C53 -57.5(5)
C31 C32 P4 C47 -125.4(4)
N3 C32 P4 C47 55.3(5)
C31 C32 P4 Cu1 -2.4(4)
N3 C32 P4 Cu1 178.2(4)
C54 C53 P4 C32 174.9(4)
C58 C53 P4 C32 -8.8(5)
C54 C53 P4 C47 64.9(4)
C58 C53 P4 C47 -118.8(4)
C54 C53 P4 Cu1 -72.7(4)
C58 C53 P4 Cu1 103.6(4)
C52 C47 P4 C32 -129.1(4)
C48 C47 P4 C32 59.0(4)
C52 C47 P4 C53 -16.5(5)
C48 C47 P4 C53 171.6(4)
C52 C47 P4 Cu1 120.9(4)
C48 C47 P4 Cu1 -50.9(4)
P3 Cu1 P4 C32 0.96(15)
P1 Cu1 P4 C32 -128.56(15)
P2 Cu1 P4 C32 122.24(15)
P3 Cu1 P4 C53 -115.0(2)
P1 Cu1 P4 C53 115.50(19)
P2 Cu1 P4 C53 6.3(2)
P3 Cu1 P4 C47 112.37(19)
P1 Cu1 P4 C47 -17.15(19)
P2 Cu1 P4 C47 -126.35(18)

loop_
_platon_squeeze_void_nr
_platon_squeeze_void_average_x
_platon_squeeze_void_average_y
_platon_squeeze_void_average_z
_platon_squeeze_void_volume
_platon_squeeze_void_count_electrons
_platon_squeeze_void_content
1 0.000 0.500 0.000 532 225 ' '
2 0.500 0.000 0.500 532 225 ' '
